data_2210538
loop_
_publ_author_name
'Temel, Ersin'
'Albayrak, \,Ci\^gdem'
'B\"uy\"ukg\"ung\"or, Orhan'
'Odaba\,so\(glu, Mustafa'

_publ_section_title
;
 Zwitterionic
 (<i>E</i>)-2-hydroxy-6-[(<i>o</i>-tolyliminio)methyl]phenolate
 0.07-hydrate
;
_journal_coeditor_code CI2154
_journal_issue 10
_journal_name_full 'Acta Crystallographica Section E'
_journal_page_first o4484
_journal_page_last o4486
_journal_paper_doi 10.1107/S1600536806036774
_journal_volume 62
_journal_year 2006
_chemical_formula_iupac 'C14 H13 N O2, 0.07H2 O'
_chemical_formula_moiety 'C14 H13 N O2, 0.07H2 O'
_chemical_formula_sum 'C14 H13.14 N O2.07'
_chemical_formula_weight 228.52
_chemical_melting_point 384.5(5)
_chemical_name_systematic
;
(E)-2-hydroxy-6-[(o-tolyliminio)methyl]phenolate 0.07-hydrate
;
_space_group_IT_number 15
_symmetry_cell_setting monoclinic
_symmetry_space_group_name_Hall '-C 2yc'
_symmetry_space_group_name_H-M 'C 1 2/c 1'
_atom_sites_solution_hydrogens geom
_atom_sites_solution_primary direct
_atom_sites_solution_secondary difmap
_cell_angle_alpha 90.00
_cell_angle_beta 107.135(5)
_cell_angle_gamma 90.00
_cell_formula_units_Z 8
_cell_length_a 23.9334(14)
_cell_length_b 7.2265(5)
_cell_length_c 13.9798(10)
_cell_measurement_reflns_used 16009
_cell_measurement_temperature 296
_cell_measurement_theta_max 27.29
_cell_measurement_theta_min 2.66
_cell_volume 2310.6(3)
_computing_cell_refinement X-AREA
_computing_data_collection 'X-AREA (Stoe & Cie, 2002)'
_computing_data_reduction 'X-RED32 (Stoe & Cie, 2002)'
_computing_molecular_graphics 'ORTEP-3 for Windows (Farrugia, 1997)'
_computing_publication_material 'WinGX (Farrugia, 1999)'
_computing_structure_refinement 'SHELXL97 (Sheldrick, 1997)'
_computing_structure_solution 'SHELXS97 (Sheldrick, 1997)'
_diffrn_ambient_temperature 296
_diffrn_detector_area_resol_mean 6.67
_diffrn_measured_fraction_theta_full 0.992
_diffrn_measured_fraction_theta_max 0.992
_diffrn_measurement_device_type 'Stoe IPDS-2'
_diffrn_measurement_method \w
_diffrn_radiation_monochromator graphite
_diffrn_radiation_source 'fine-focus sealed tube'
_diffrn_radiation_type MoK\a
_diffrn_radiation_wavelength 0.71073
_diffrn_reflns_av_R_equivalents 0.0910
_diffrn_reflns_av_sigmaI/netI 0.0373
_diffrn_reflns_limit_h_max 30
_diffrn_reflns_limit_h_min -30
_diffrn_reflns_limit_k_max 9
_diffrn_reflns_limit_k_min -9
_diffrn_reflns_limit_l_max 17
_diffrn_reflns_limit_l_min -17
_diffrn_reflns_number 17777
_diffrn_reflns_theta_full 27.26
_diffrn_reflns_theta_max 27.26
_diffrn_reflns_theta_min 2.96
_diffrn_standards_number 0
_exptl_absorpt_coefficient_mu 0.089
_exptl_absorpt_correction_T_max 0.9753
_exptl_absorpt_correction_T_min 0.9451
_exptl_absorpt_correction_type integration
_exptl_absorpt_process_details '(X-RED32; Stoe & Cie, 2002)'
_exptl_crystal_colour colourless
_exptl_crystal_density_diffrn 1.314
_exptl_crystal_density_method 'not measured'
_exptl_crystal_description Prism
_exptl_crystal_F_000 966
_exptl_crystal_size_max 0.74
_exptl_crystal_size_mid 0.55
_exptl_crystal_size_min 0.31
_refine_diff_density_max 0.167
_refine_diff_density_min -0.174
_refine_ls_extinction_coef 0.0019(6)
_refine_ls_extinction_expression Fc^*^=kFc[1+0.001xFc^2^\l^3^/sin(2\q)]^-1/4^
_refine_ls_extinction_method SHELXL97
_refine_ls_goodness_of_fit_ref 1.027
_refine_ls_hydrogen_treatment mixed
_refine_ls_matrix_type full
_refine_ls_number_parameters 168
_refine_ls_number_reflns 2571
_refine_ls_number_restraints 1
_refine_ls_restrained_S_all 1.028
_refine_ls_R_factor_all 0.0682
_refine_ls_R_factor_gt 0.0515
_refine_ls_shift/su_max 0.001
_refine_ls_shift/su_mean 0.000
_refine_ls_structure_factor_coef Fsqd
_refine_ls_weighting_details 'calc w=1/[\s^2^(Fo^2^)+(0.12P)^2^+0.2796P] where P=(Fo^2^+2Fc^2^)/3'
_refine_ls_weighting_scheme calc
_refine_ls_wR_factor_gt 0.1365
_refine_ls_wR_factor_ref 0.1474
_reflns_number_gt 1917
_reflns_number_total 2571
_reflns_threshold_expression I>2\s(I)
_cod_data_source_file ci2154.cif
_cod_data_source_block I
_cod_depositor_comments
;
The following automatic conversions were performed:
'_symmetry_cell_setting' value 'Monoclinic' changed to 'monoclinic'
according to '/home/saulius/struct/CIF-dictionaries/cif_core.dic'
dictionary named 'cif_core.dic' version 2.4.1 from 2010-06-29.

Automatic conversion script
Id: cif_fix_enum 1527 2010-12-29 10:47:43Z saulius 

The following automatic conversions were performed:

'_chemical_melting_point' value '384-385' was changed to '384.5(5)' -
the average value was taken and precision was estimated.

Automatic conversion script
Id: cif_fix_values 1646 2011-03-28 12:23:43Z adriana 

The following automatic conversions were performed:

'_chemical_melting_point' value '384-385' was changed to '384.5(5)' -
the average value was taken and precision was
estimated.

'_symmetry_cell_setting' value 'Monoclinic' changed to
'monoclinic' according to
/home/saulius/struct/CIF-dictionaries/cif_core.dic dictionary named
'cif_core.dic' version 2.4.1 from 2010-06-29.

Automatic conversion script
Id: cif_fix_values 1715 2011-07-08 13:25:40Z adriana 
;
_cod_original_sg_symbol_H-M 'C 2/c'
_cod_database_code 2210538
_cod_database_fobs_code 2210538

loop_
_symmetry_equiv_pos_as_xyz
'x, y, z'
'-x, y, -z+1/2'
'x+1/2, y+1/2, z'
'-x+1/2, y+1/2, -z+1/2'
'-x, -y, -z'
'x, -y, z-1/2'
'-x+1/2, -y+1/2, -z'
'x+1/2, -y+1/2, z-1/2'

loop_
_atom_site_type_symbol
_atom_site_label
_atom_site_fract_x
_atom_site_fract_y
_atom_site_fract_z
_atom_site_U_iso_or_equiv
_atom_site_adp_type
_atom_site_calc_flag
_atom_site_refinement_flags
_atom_site_occupancy
C C1 0.49961(6) 0.4542(2) 0.12132(9) 0.0564(4) Uani d . 1
C C2 0.51704(6) 0.2776(2) 0.09788(10) 0.0584(4) Uani d . 1
C C3 0.57502(7) 0.2563(3) 0.09266(11) 0.0700(5) Uani d . 1
C C4 0.61333(7) 0.4015(3) 0.11587(12) 0.0775(5) Uani d . 1
H H4 0.6518 0.3841 0.1156 0.093 Uiso calc R 1
C C5 0.59593(8) 0.5740(3) 0.13977(12) 0.0772(5) Uani d . 1
H H5 0.6226 0.6710 0.1548 0.093 Uiso calc R 1
C C6 0.53988(7) 0.6022(3) 0.14133(11) 0.0673(4) Uani d . 1
H H6 0.5282 0.7191 0.1556 0.081 Uiso calc R 1
C C7 0.44178(6) 0.4820(2) 0.12575(9) 0.0549(4) Uani d . 1
H H7 0.4306 0.6001 0.1392 0.066 Uiso calc R 1
C C8 0.34574(6) 0.3702(2) 0.11492(9) 0.0512(3) Uani d . 1
C C9 0.31695(7) 0.5377(2) 0.09384(11) 0.0618(4) Uani d . 1
H H9 0.3356 0.6389 0.0756 0.074 Uiso calc R 1
C C10 0.26080(8) 0.5555(3) 0.09968(13) 0.0737(5) Uani d . 1
H H10 0.2417 0.6689 0.0864 0.088 Uiso calc R 1
C C11 0.23302(8) 0.4056(3) 0.12511(14) 0.0767(5) Uani d . 1
H H11 0.1951 0.4172 0.1294 0.092 Uiso calc R 1
C C12 0.26123(8) 0.2389(3) 0.14413(13) 0.0723(5) Uani d . 1
H H12 0.2417 0.1379 0.1605 0.087 Uiso calc R 1
C C13 0.31800(7) 0.2156(2) 0.13976(10) 0.0584(4) Uani d . 1
C C14 0.34870(9) 0.0330(2) 0.16143(15) 0.0791(5) Uani d . 1
H H14A 0.3234 -0.0560 0.1785 0.119 Uiso calc R 1
H H14B 0.3837 0.0465 0.2164 0.119 Uiso calc R 1
H H14C 0.3587 -0.0084 0.1033 0.119 Uiso calc R 1
N N1 0.40398(5) 0.34905(17) 0.11179(8) 0.0538(3) Uani d D 1
H H1 0.4212(11) 0.243(2) 0.0977(19) 0.142(10) Uiso d D 1
O O1 0.48180(5) 0.13363(16) 0.07991(9) 0.0681(3) Uani d . 1
O O2 0.59204(6) 0.0894(3) 0.06620(12) 0.0950(5) Uani d . 1
H H2 0.5634(14) 0.016(5) 0.032(2) 0.148(12) Uiso d . 1
O O3 0.5000 0.9181(18) 0.2500 0.083(4) Uani d SP 0.14

loop_
_atom_site_aniso_label
_atom_site_aniso_U_11
_atom_site_aniso_U_22
_atom_site_aniso_U_33
_atom_site_aniso_U_12
_atom_site_aniso_U_13
_atom_site_aniso_U_23
C1 0.0536(8) 0.0719(9) 0.0444(6) -0.0061(7) 0.0154(5) 0.0025(6)
C2 0.0503(8) 0.0769(10) 0.0491(7) -0.0004(7) 0.0163(6) 0.0051(6)
C3 0.0528(9) 0.0978(13) 0.0599(8) 0.0073(8) 0.0175(7) 0.0043(8)
C4 0.0464(9) 0.1247(17) 0.0609(9) -0.0053(9) 0.0151(7) 0.0064(9)
C5 0.0621(10) 0.1081(15) 0.0602(8) -0.0267(10) 0.0161(7) 0.0011(9)
C6 0.0653(10) 0.0817(11) 0.0549(8) -0.0150(8) 0.0176(7) 0.0002(7)
C7 0.0593(9) 0.0581(8) 0.0491(7) -0.0014(7) 0.0189(6) -0.0019(6)
C8 0.0511(8) 0.0570(8) 0.0472(6) -0.0031(6) 0.0170(5) -0.0060(5)
C9 0.0615(9) 0.0583(9) 0.0692(9) 0.0003(7) 0.0250(7) -0.0011(7)
C10 0.0635(10) 0.0788(11) 0.0808(10) 0.0127(8) 0.0243(8) -0.0039(8)
C11 0.0564(9) 0.0979(14) 0.0812(11) -0.0009(9) 0.0284(8) -0.0056(9)
C12 0.0638(10) 0.0823(12) 0.0765(10) -0.0182(9) 0.0293(8) -0.0033(8)
C13 0.0616(9) 0.0619(9) 0.0536(7) -0.0083(7) 0.0201(6) -0.0056(6)
C14 0.0898(13) 0.0602(10) 0.0929(12) -0.0083(9) 0.0358(10) 0.0041(8)
N1 0.0544(7) 0.0573(7) 0.0532(6) -0.0003(6) 0.0213(5) -0.0020(5)
O1 0.0618(7) 0.0667(7) 0.0808(7) 0.0019(5) 0.0289(5) -0.0032(5)
O2 0.0580(8) 0.1184(12) 0.1093(10) 0.0143(8) 0.0260(7) -0.0173(9)
O3 0.125(13) 0.052(7) 0.081(8) 0.000 0.043(8) 0.000

loop_
_atom_type_symbol
_atom_type_description
_atom_type_scat_dispersion_real
_atom_type_scat_dispersion_imag
_atom_type_scat_source
C C 0.0033 0.0016 'International Tables Vol C Tables 4.2.6.8 and 6.1.1.4'
H H 0.0000 0.0000 'International Tables Vol C Tables 4.2.6.8 and 6.1.1.4'
N N 0.0061 0.0033 'International Tables Vol C Tables 4.2.6.8 and 6.1.1.4'
O O 0.0106 0.0060 'International Tables Vol C Tables 4.2.6.8 and 6.1.1.4'

loop_
_geom_angle_atom_site_label_1
_geom_angle_atom_site_label_2
_geom_angle_atom_site_label_3
_geom_angle
C2 C1 C6 120.01(14)
C2 C1 C7 119.87(13)
C6 C1 C7 120.12(15)
O1 C2 C1 122.86(13)
O1 C2 C3 119.08(15)
C1 C2 C3 118.06(14)
O2 C3 C4 120.75(16)
O2 C3 C2 119.08(16)
C4 C3 C2 120.15(17)
C3 C4 C5 121.24(16)
C3 C4 H4 119.4
C5 C4 H4 119.4
C6 C5 C4 120.36(17)
C6 C5 H5 119.8
C4 C5 H5 119.8
C5 C6 C1 120.05(18)
C5 C6 H6 120.0
C1 C6 H6 120.0
N1 C7 C1 122.39(14)
N1 C7 H7 118.8
C1 C7 H7 118.8
C9 C8 C13 120.74(14)
C9 C8 N1 121.45(13)
C13 C8 N1 117.81(13)
C10 C9 C8 120.24(16)
C10 C9 H9 119.9
C8 C9 H9 119.9
C11 C10 C9 119.87(17)
C11 C10 H10 120.1
C9 C10 H10 120.1
C12 C11 C10 119.78(16)
C12 C11 H11 120.1
C10 C11 H11 120.1
C11 C12 C13 122.11(16)
C11 C12 H12 118.9
C13 C12 H12 118.9
C12 C13 C8 117.23(15)
C12 C13 C14 121.77(15)
C8 C13 C14 121.00(14)
C13 C14 H14A 109.5
C13 C14 H14B 109.5
H14A C14 H14B 109.5
C13 C14 H14C 109.5
H14A C14 H14C 109.5
H14B C14 H14C 109.5
C7 N1 C8 124.48(13)
C7 N1 H1 108.2(18)
C8 N1 H1 127.3(18)
C3 O2 H2 115(2)

loop_
_geom_bond_atom_site_label_1
_geom_bond_atom_site_label_2
_geom_bond_distance
C1 C2 1.411(2)
C1 C6 1.412(2)
C1 C7 1.418(2)
C2 O1 1.3160(19)
C2 C3 1.419(2)
C3 O2 1.359(2)
C3 C4 1.368(3)
C4 C5 1.386(3)
C4 H4 0.93
C5 C6 1.363(3)
C5 H5 0.93
C6 H6 0.93
C7 N1 1.2946(19)
C7 H7 0.93
C8 C9 1.381(2)
C8 C13 1.395(2)
C8 N1 1.4157(19)
C9 C10 1.376(2)
C9 H9 0.93
C10 C11 1.372(3)
C10 H10 0.93
C11 C12 1.368(3)
C11 H11 0.93
C12 C13 1.388(2)
C12 H12 0.93
C13 C14 1.497(2)
C14 H14A 0.96
C14 H14B 0.96
C14 H14C 0.96
N1 H1 0.918(10)
O2 H2 0.89(3)

loop_
_geom_hbond_atom_site_label_D
_geom_hbond_atom_site_label_H
_geom_hbond_atom_site_label_A
_geom_hbond_site_symmetry_A
_geom_hbond_distance_DH
_geom_hbond_distance_HA
_geom_hbond_distance_DA
_geom_hbond_angle_DHA
O2 H2 O1 5_655 0.89(3) 1.95(3) 2.787(2) 157(3)
N1 H1 O1 . 0.918(10) 1.733(17) 2.5651(16) 149(3)

loop_
_geom_torsion_atom_site_label_1
_geom_torsion_atom_site_label_2
_geom_torsion_atom_site_label_3
_geom_torsion_atom_site_label_4
_geom_torsion
C6 C1 C2 O1 179.02(13)
C7 C1 C2 O1 -0.3(2)
C6 C1 C2 C3 -1.6(2)
C7 C1 C2 C3 179.02(12)
O1 C2 C3 O2 2.0(2)
C1 C2 C3 O2 -177.33(14)
O1 C2 C3 C4 -176.75(14)
C1 C2 C3 C4 3.9(2)
O2 C3 C4 C5 177.86(16)
C2 C3 C4 C5 -3.4(2)
C3 C4 C5 C6 0.5(3)
C4 C5 C6 C1 1.8(2)
C2 C1 C6 C5 -1.2(2)
C7 C1 C6 C5 178.18(13)
C2 C1 C7 N1 2.0(2)
C6 C1 C7 N1 -177.29(13)
C13 C8 C9 C10 1.7(2)
N1 C8 C9 C10 -178.50(14)
C8 C9 C10 C11 -1.0(3)
C9 C10 C11 C12 -0.3(3)
C10 C11 C12 C13 0.8(3)
C11 C12 C13 C8 0.0(2)
C11 C12 C13 C14 179.54(16)
C9 C8 C13 C12 -1.2(2)
N1 C8 C13 C12 179.00(12)
C9 C8 C13 C14 179.23(14)
N1 C8 C13 C14 -0.6(2)
C1 C7 N1 C8 -179.65(12)
C9 C8 N1 C7 26.2(2)
C13 C8 N1 C7 -154.06(13)
